data_7224000
loop_
_publ_author_name
'Wang, Xiao-Feng'
'Wang, Hongqing'
'Wang, Shuhong'
'Jun, Li'
'Li, Sheng-Biao'
'Zheng, Kangcheng'
'Han, Xin'

_publ_section_title
;
 Metallic Coordination Selectivity Effect the Trinuclear M3(RCOO)6
 Secondary Building Units of Three Layer Metal-Carboxylate Frameworks
;
_journal_name_full 'RSC Adv.'
_journal_paper_doi 10.1039/C6RA00213G
_journal_year 2016
_chemical_formula_sum 'C40 H36 Co3 N4 O14'
_chemical_formula_weight 973.52
_chemical_name_systematic
; 
 ? 
;
_space_group_IT_number 14
_symmetry_cell_setting monoclinic
_symmetry_space_group_name_Hall '-P 2ybc'
_symmetry_space_group_name_H-M 'P 1 21/c 1'
_atom_sites_solution_hydrogens geom
_atom_sites_solution_primary direct
_atom_sites_solution_secondary difmap
_audit_creation_method SHELXL-97
_audit_update_record
;
2016-01-05 deposited with the CCDC.
2016-01-20 downloaded from the CCDC.
;
_cell_angle_alpha 90.00
_cell_angle_beta 119.625(19)
_cell_angle_gamma 90.00
_cell_formula_units_Z 2
_cell_length_a 14.480(5)
_cell_length_b 9.769(3)
_cell_length_c 17.820(4)
_cell_measurement_temperature 293(2)
_cell_volume 2191.2(12)
_computing_cell_refinement 'SAINT-PLUS, Ver. 6.0, 1997'
_computing_data_collection 'SMART, 1998.'
_computing_data_reduction 'SAINT-PLUS, Ver. 6.0, 1997'
_computing_molecular_graphics 'XP, Ver. 6.10, Bruker AXS Inc., 2000.'
_computing_publication_material 'SHELXTL-Bruker AXS Inc., 1998.'
_computing_structure_refinement 'SHELXL-97 (Sheldrick, 1997)'
_computing_structure_solution 'SHELXS-97 (Sheldrick, 1990)'
_diffrn_ambient_temperature 293(2)
_diffrn_measured_fraction_theta_full 0.985
_diffrn_measured_fraction_theta_max 0.985
_diffrn_radiation_monochromator graphite
_diffrn_radiation_source 'fine-focus sealed tube'
_diffrn_radiation_type MoK\a
_diffrn_radiation_wavelength 0.71073
_diffrn_reflns_av_R_equivalents 0.0480
_diffrn_reflns_av_sigmaI/netI 0.0634
_diffrn_reflns_limit_h_max 12
_diffrn_reflns_limit_h_min -17
_diffrn_reflns_limit_k_max 11
_diffrn_reflns_limit_k_min -11
_diffrn_reflns_limit_l_max 18
_diffrn_reflns_limit_l_min -21
_diffrn_reflns_number 10035
_diffrn_reflns_theta_full 25.00
_diffrn_reflns_theta_max 25.00
_diffrn_reflns_theta_min 1.62
_exptl_absorpt_coefficient_mu 1.191
_exptl_absorpt_correction_T_max 0.9363
_exptl_absorpt_correction_T_min 0.8098
_exptl_absorpt_correction_type multi-scan
_exptl_absorpt_process_details 'SADABS (Bruker, 2002)'
_exptl_crystal_colour purple
_exptl_crystal_density_diffrn 1.475
_exptl_crystal_density_method 'not measured'
_exptl_crystal_description block
_exptl_crystal_F_000 994
_exptl_crystal_size_max 0.19
_exptl_crystal_size_mid 0.09
_exptl_crystal_size_min 0.06
_refine_diff_density_max 0.698
_refine_diff_density_min -0.658
_refine_diff_density_rms 0.135
_refine_ls_extinction_method none
_refine_ls_goodness_of_fit_ref 1.066
_refine_ls_hydrogen_treatment constr
_refine_ls_matrix_type full
_refine_ls_number_parameters 268
_refine_ls_number_reflns 3804
_refine_ls_number_restraints 71
_refine_ls_restrained_S_all 1.094
_refine_ls_R_factor_all 0.0930
_refine_ls_R_factor_gt 0.0724
_refine_ls_shift/su_max 0.000
_refine_ls_shift/su_mean 0.000
_refine_ls_structure_factor_coef Fsqd
_refine_ls_weighting_details 'calc w=1/[\s^2^(Fo^2^)+(0.0990P)^2^+4.8854P] where P=(Fo^2^+2Fc^2^)/3'
_refine_ls_weighting_scheme calc
_refine_ls_wR_factor_gt 0.1800
_refine_ls_wR_factor_ref 0.1939
_reflns_number_gt 2954
_reflns_number_total 3804
_reflns_threshold_expression >2sigma(I)
_cod_data_source_file c6ra00213g2.cif
_cod_data_source_block 3
_cod_depositor_comments
;
The following automatic conversions were performed:

'_symmetry_cell_setting' value 'Monoclinic' changed to 'monoclinic'
according to
/usr/data/users/saulius/crontab/automatic-downloads/rss-feeds/RSC/lib/dictionaries/cif_core.dic
dictionary named 'cif_core.dic' version 2.4.2 from 2011-04-26.

'_exptl_absorpt_correction_type' value 'Multi-scan' changed to
'multi-scan' according to
/usr/data/users/saulius/crontab/automatic-downloads/rss-feeds/RSC/lib/dictionaries/cif_core.dic
dictionary named 'cif_core.dic' version 2.4.2 from 2011-04-26.

Automatic conversion script
Id: cif_fix_values 4268 2015-11-12 08:31:59Z antanas 
;
_cod_original_cell_volume 2191.2(11)
_cod_original_sg_symbol_H-M P21/c
_cod_database_code 7224000

loop_
_symmetry_equiv_pos_as_xyz
'x, y, z'
'-x, y+1/2, -z+1/2'
'-x, -y, -z'
'x, -y-1/2, z-1/2'

loop_
_atom_site_label
_atom_site_type_symbol
_atom_site_fract_x
_atom_site_fract_y
_atom_site_fract_z
_atom_site_U_iso_or_equiv
_atom_site_adp_type
_atom_site_occupancy
_atom_site_symmetry_multiplicity
_atom_site_calc_flag
_atom_site_refinement_flags
_atom_site_disorder_assembly
_atom_site_disorder_group
Co1 Co -0.27241(6) -0.42583(8) -0.60844(5) 0.0312(3) Uani 1 1 d D . .
Co2 Co 0.0000 -0.5000 -0.5000 0.0298(3) Uani 1 2 d S . .
O1 O -0.0974(3) -0.6388(4) -0.4864(3) 0.0396(10) Uani 1 1 d . A .
O2 O -0.2673(3) -0.5844(5) -0.5328(3) 0.0436(11) Uani 1 1 d . A .
O3 O -0.2425(3) -0.9669(5) -0.1920(3) 0.0417(10) Uani 1 1 d . . .
O4 O -0.0651(4) -0.9631(5) -0.1299(3) 0.0490(12) Uani 1 1 d . . .
O5 O -0.2245(4) -0.2261(4) -0.6361(3) 0.0511(12) Uani 1 1 d . A .
O6 O -0.1161(3) -0.3454(4) -0.5229(3) 0.0386(10) Uani 1 1 d . A .
O7 O -0.3249(5) -0.3047(6) -0.5344(4) 0.0687(15) Uani 1 1 d DU A .
C1 C -0.1771(4) -0.7235(6) -0.4085(4) 0.0348(14) Uani 1 1 d . A .
C2 C -0.2666(6) -0.7417(8) -0.4008(5) 0.0533(18) Uani 1 1 d U . .
H2 H -0.3314 -0.7058 -0.4425 0.064 Uiso 1 1 calc R . .
C3 C -0.2607(5) -0.8131(7) -0.3312(5) 0.0522(18) Uani 1 1 d U . .
H3 H -0.3220 -0.8272 -0.3277 0.063 Uiso 1 1 calc R . .
C4 C -0.1652(5) -0.8634(7) -0.2672(4) 0.0397(15) Uani 1 1 d . . .
C5 C -0.0758(6) -0.8420(9) -0.2747(5) 0.065(2) Uani 1 1 d U . .
H5 H -0.0102 -0.8728 -0.2312 0.077 Uiso 1 1 calc R . .
C6 C -0.0822(6) -0.7759(9) -0.3452(5) 0.065(2) Uani 1 1 d U . .
H6 H -0.0215 -0.7666 -0.3502 0.078 Uiso 1 1 calc R . .
C7 C -0.1813(5) -0.6421(6) -0.4828(4) 0.0339(13) Uani 1 1 d . . .
C8 C -0.1564(5) -0.9378(6) -0.1895(4) 0.0364(14) Uani 1 1 d . . .
C9 C -0.0657(6) -0.1143(6) -0.5323(5) 0.0426(16) Uani 1 1 d . . .
C10 C -0.0796(6) -0.0019(7) -0.5855(5) 0.0519(18) Uani 1 1 d . . .
H10 H -0.1337 -0.0029 -0.6428 0.062 Uiso 1 1 calc R . .
C11 C 0.0135(6) -0.1105(6) -0.4465(5) 0.0475(17) Uani 1 1 d . . .
H11 H 0.0222 -0.1839 -0.4104 0.057 Uiso 1 1 calc R . .
C12 C -0.1393(5) -0.2345(6) -0.5668(5) 0.0424(16) Uani 1 1 d . A .
N1 N -0.4299(4) -0.4201(10) -0.7089(5) 0.0398(16) Uani 0.580(7) 1 d PGD A 1
C13 C -0.4859(7) -0.2974(9) -0.7321(7) 0.094(5) Uani 0.580(7) 1 d PG A 1
H13 H -0.4561 -0.2192 -0.6992 0.113 Uiso 0.580(7) 1 calc PR A 1
C14 C -0.5864(7) -0.2918(9) -0.8047(8) 0.108(5) Uani 0.580(7) 1 d PG A 1
H14 H -0.6238 -0.2097 -0.8202 0.130 Uiso 0.580(7) 1 calc PR A 1
C15 C -0.6309(6) -0.4087(12) -0.8539(6) 0.103(8) Uani 0.580(7) 1 d PG A 1
H15 H -0.6982 -0.4049 -0.9025 0.124 Uiso 0.580(7) 1 calc PR A 1
C16 C -0.5749(7) -0.5314(10) -0.8306(7) 0.114(7) Uani 0.580(7) 1 d PG A 1
H16 H -0.6047 -0.6096 -0.8636 0.137 Uiso 0.580(7) 1 calc PR A 1
C17 C -0.4744(6) -0.5370(8) -0.7581(7) 0.074(3) Uani 0.580(7) 1 d PG A 1
H17 H -0.4369 -0.6191 -0.7425 0.089 Uiso 0.580(7) 1 calc PR A 1
N1' N -0.4344(4) -0.4269(14) -0.6996(8) 0.0398(16) Uani 0.420(7) 1 d PGD A 2
C13' C -0.5129(9) -0.4325(16) -0.6763(8) 0.094(5) Uani 0.420(7) 1 d PG A 2
H13' H -0.4942 -0.4386 -0.6184 0.113 Uiso 0.420(7) 1 calc PR A 2
C14' C -0.6194(7) -0.4289(17) -0.7396(11) 0.108(5) Uani 0.420(7) 1 d PG A 2
H14' H -0.6719 -0.4326 -0.7241 0.130 Uiso 0.420(7) 1 calc PR A 2
C15' C -0.6475(5) -0.4197(18) -0.8262(9) 0.108(12) Uiso 0.420(7) 1 d PG A 2
H15' H -0.7187 -0.4173 -0.8685 0.130 Uiso 0.420(7) 1 calc PR A 2
C16' C -0.5690(10) -0.4141(17) -0.8494(7) 0.114(7) Uani 0.420(7) 1 d PG A 2
H16' H -0.5877 -0.4080 -0.9073 0.137 Uiso 0.420(7) 1 calc PR A 2
C17' C -0.4625(8) -0.4177(15) -0.7861(9) 0.074(3) Uani 0.420(7) 1 d PG A 2
H17' H -0.4099 -0.4140 -0.8017 0.089 Uiso 0.420(7) 1 calc PR A 2
N2 N -0.3069(10) -0.2542(12) -0.4049(8) 0.116(4) Uiso 0.767(11) 1 d PDU A 3
C18 C -0.2752(9) -0.3114(12) -0.4586(7) 0.072(3) Uiso 0.767(11) 1 d PDU A 3
H18A H -0.2108 -0.3580 -0.4338 0.087 Uiso 0.767(11) 1 calc PR A 3
C19 C -0.399(2) -0.169(3) -0.4406(16) 0.312(17) Uiso 0.767(11) 1 d PDU A 3
H19A H -0.4340 -0.1720 -0.5025 0.469 Uiso 0.767(11) 1 calc PR A 3
H19B H -0.3786 -0.0760 -0.4217 0.469 Uiso 0.767(11) 1 calc PR A 3
H19C H -0.4472 -0.2002 -0.4217 0.469 Uiso 0.767(11) 1 calc PR A 3
C20 C -0.2433(15) -0.265(2) -0.3148(9) 0.164(8) Uiso 0.767(11) 1 d PDU A 3
H20A H -0.1858 -0.3270 -0.3010 0.246 Uiso 0.767(11) 1 calc PR A 3
H20B H -0.2854 -0.2978 -0.2907 0.246 Uiso 0.767(11) 1 calc PR A 3
H20C H -0.2151 -0.1761 -0.2911 0.246 Uiso 0.767(11) 1 calc PR A 3
N2' N -0.382(3) -0.321(4) -0.427(2) 0.116(4) Uiso 0.233(11) 1 d PDU A 4
C18' C -0.345(3) -0.360(4) -0.483(2) 0.089(13) Uiso 0.233(11) 1 d PDU A 4
H18B H -0.3327 -0.4536 -0.4803 0.107 Uiso 0.233(11) 1 calc PR A 4
C19' C -0.415(9) -0.183(5) -0.429(6) 0.312(17) Uiso 0.233(11) 1 d PDU A 4
H19D H -0.4103 -0.1340 -0.4738 0.469 Uiso 0.233(11) 1 calc PR A 4
H19E H -0.3701 -0.1410 -0.3745 0.469 Uiso 0.233(11) 1 calc PR A 4
H19F H -0.4873 -0.1825 -0.4409 0.469 Uiso 0.233(11) 1 calc PR A 4
C20' C -0.390(5) -0.415(6) -0.371(3) 0.17(3) Uiso 0.233(11) 1 d PDU A 4
H20D H -0.3502 -0.4961 -0.3672 0.250 Uiso 0.233(11) 1 calc PR A 4
H20E H -0.4634 -0.4393 -0.3935 0.250 Uiso 0.233(11) 1 calc PR A 4
H20F H -0.3627 -0.3748 -0.3153 0.250 Uiso 0.233(11) 1 calc PR A 4

loop_
_atom_site_aniso_label
_atom_site_aniso_U_11
_atom_site_aniso_U_22
_atom_site_aniso_U_33
_atom_site_aniso_U_23
_atom_site_aniso_U_13
_atom_site_aniso_U_12
Co1 0.0376(5) 0.0296(4) 0.0248(5) -0.0012(3) 0.0141(4) -0.0052(3)
Co2 0.0308(6) 0.0399(7) 0.0186(6) -0.0073(5) 0.0120(5) -0.0131(5)
O1 0.043(2) 0.040(2) 0.044(3) 0.000(2) 0.028(2) -0.011(2)
O2 0.041(2) 0.053(3) 0.034(3) 0.016(2) 0.016(2) -0.004(2)
O3 0.045(3) 0.053(3) 0.029(2) 0.013(2) 0.020(2) 0.005(2)
O4 0.044(3) 0.081(3) 0.019(2) 0.019(2) 0.013(2) 0.020(2)
O5 0.052(3) 0.035(2) 0.047(3) 0.000(2) 0.010(2) -0.012(2)
O6 0.047(2) 0.029(2) 0.041(3) -0.0043(19) 0.023(2) -0.0099(19)
O7 0.081(4) 0.069(4) 0.054(4) -0.009(3) 0.032(3) 0.004(3)
C1 0.031(3) 0.047(3) 0.025(3) 0.009(3) 0.013(3) 0.001(3)
C2 0.043(3) 0.069(4) 0.045(3) 0.022(3) 0.020(3) 0.004(3)
C3 0.040(3) 0.070(4) 0.049(3) 0.019(3) 0.024(3) -0.001(3)
C4 0.038(3) 0.053(4) 0.027(3) 0.006(3) 0.014(3) 0.005(3)
C5 0.051(3) 0.091(4) 0.054(4) 0.022(3) 0.028(3) 0.012(3)
C6 0.054(4) 0.091(4) 0.057(4) 0.021(3) 0.033(3) 0.006(3)
C7 0.041(3) 0.036(3) 0.027(3) -0.005(3) 0.019(3) -0.011(3)
C8 0.048(4) 0.042(3) 0.023(3) 0.006(3) 0.021(3) 0.011(3)
C9 0.059(4) 0.031(3) 0.048(4) -0.012(3) 0.033(4) -0.014(3)
C10 0.068(5) 0.046(4) 0.039(4) -0.008(3) 0.025(4) -0.021(4)
C11 0.071(5) 0.031(3) 0.042(4) -0.006(3) 0.030(4) -0.017(3)
C12 0.057(4) 0.030(3) 0.051(5) -0.013(3) 0.035(4) -0.014(3)
N1 0.038(3) 0.035(3) 0.042(4) 0.001(3) 0.017(3) -0.004(2)
C13 0.078(10) 0.080(9) 0.107(12) 0.000(9) 0.032(9) 0.001(8)
C14 0.078(10) 0.100(12) 0.130(15) 0.005(11) 0.039(10) 0.000(9)
C15 0.058(10) 0.065(11) 0.121(16) 0.054(11) -0.006(11) -0.018(8)
C16 0.040(7) 0.112(12) 0.141(15) -0.042(13) 0.008(8) -0.032(9)
C17 0.049(6) 0.076(8) 0.071(9) -0.005(7) 0.010(6) -0.002(6)
N1' 0.038(3) 0.035(3) 0.042(4) 0.001(3) 0.017(3) -0.004(2)
C13' 0.078(10) 0.080(9) 0.107(12) 0.000(9) 0.032(9) 0.001(8)
C14' 0.078(10) 0.100(12) 0.130(15) 0.005(11) 0.039(10) 0.000(9)
C16' 0.040(7) 0.112(12) 0.141(15) -0.042(13) 0.008(8) -0.032(9)
C17' 0.049(6) 0.076(8) 0.071(9) -0.005(7) 0.010(6) -0.002(6)

loop_
_atom_type_symbol
_atom_type_description
_atom_type_scat_dispersion_real
_atom_type_scat_dispersion_imag
_atom_type_scat_source
C C 0.0033 0.0016 'International Tables Vol C Tables 4.2.6.8 and 6.1.1.4'
H H 0.0000 0.0000 'International Tables Vol C Tables 4.2.6.8 and 6.1.1.4'
Co Co 0.3494 0.9721 'International Tables Vol C Tables 4.2.6.8 and 6.1.1.4'
N N 0.0061 0.0033 'International Tables Vol C Tables 4.2.6.8 and 6.1.1.4'
O O 0.0106 0.0060 'International Tables Vol C Tables 4.2.6.8 and 6.1.1.4'

loop_
_geom_angle_atom_site_label_1
_geom_angle_atom_site_label_2
_geom_angle_atom_site_label_3
_geom_angle
_geom_angle_site_symmetry_1
_geom_angle_site_symmetry_3
O2 Co1 O3 98.16(19) . 4_545
O2 Co1 N1 104.8(3) . .
O3 Co1 N1 85.6(3) 4_545 .
O2 Co1 N1' 99.8(4) . .
O3 Co1 N1' 89.5(5) 4_545 .
N1 Co1 N1' 5.9(7) . .
O2 Co1 O6 97.33(17) . .
O3 Co1 O6 100.17(17) 4_545 .
N1 Co1 O6 156.1(3) . .
N1' Co1 O6 158.9(4) . .
O2 Co1 O7 85.5(2) . .
O3 Co1 O7 172.2(2) 4_545 .
N1 Co1 O7 86.8(3) . .
N1' Co1 O7 83.1(5) . .
O6 Co1 O7 86.13(19) . .
O2 Co1 O5 155.56(18) . .
O3 Co1 O5 95.05(19) 4_545 .
N1 Co1 O5 96.6(3) . .
N1' Co1 O5 100.8(4) . .
O6 Co1 O5 59.99(16) . .
O7 Co1 O5 84.1(2) . .
O2 Co1 C12 126.8(2) . .
O3 Co1 C12 100.91(19) 4_545 .
N1 Co1 C12 125.7(3) . .
N1' Co1 C12 129.3(4) . .
O6 Co1 C12 30.55(19) . .
O7 Co1 C12 82.2(2) . .
O5 Co1 C12 29.58(19) . .
O4 Co2 O4 180.000(1) 4_545 2_554
O4 Co2 O1 86.70(18) 4_545 3_544
O4 Co2 O1 93.30(18) 2_554 3_544
O4 Co2 O1 93.30(18) 4_545 .
O4 Co2 O1 86.70(18) 2_554 .
O1 Co2 O1 180.00(17) 3_544 .
O4 Co2 O6 88.34(19) 4_545 3_544
O4 Co2 O6 91.66(19) 2_554 3_544
O1 Co2 O6 88.15(16) 3_544 3_544
O1 Co2 O6 91.85(16) . 3_544
O4 Co2 O6 91.66(19) 4_545 .
O4 Co2 O6 88.34(19) 2_554 .
O1 Co2 O6 91.85(16) 3_544 .
O1 Co2 O6 88.15(16) . .
O6 Co2 O6 180.000(1) 3_544 .
C7 O1 Co2 139.9(4) . .
C7 O2 Co1 120.8(4) . .
C8 O3 Co1 131.0(4) . 4_546
C8 O4 Co2 134.4(4) . 2_544
C12 O5 Co1 89.3(4) . .
C12 O6 Co2 131.0(4) . .
C12 O6 Co1 90.6(4) . .
Co2 O6 Co1 109.15(17) . .
C18 O7 C18' 49.5(18) . .
C18 O7 Co1 117.9(7) . .
C18' O7 Co1 120(2) . .
C6 C1 C2 118.5(6) . .
C6 C1 C7 120.2(5) . .
C2 C1 C7 121.3(5) . .
C1 C2 C3 120.5(6) . .
C1 C2 H2 119.8 . .
C3 C2 H2 119.8 . .
C4 C3 C2 120.8(6) . .
C4 C3 H3 119.6 . .
C2 C3 H3 119.6 . .
C3 C4 C5 118.2(6) . .
C3 C4 C8 121.7(6) . .
C5 C4 C8 120.1(6) . .
C6 C5 C4 121.1(7) . .
C6 C5 H5 119.5 . .
C4 C5 H5 119.5 . .
C1 C6 C5 120.9(7) . .
C1 C6 H6 119.6 . .
C5 C6 H6 119.6 . .
O1 C7 O2 127.2(6) . .
O1 C7 C1 115.9(5) . .
O2 C7 C1 116.9(5) . .
O4 C8 O3 126.9(6) . .
O4 C8 C4 116.8(6) . .
O3 C8 C4 116.3(5) . .
C11 C9 C10 119.3(6) . .
C11 C9 C12 120.5(6) . .
C10 C9 C12 120.1(6) . .
C11 C10 C9 120.4(7) 3_554 .
C11 C10 H10 119.8 3_554 .
C9 C10 H10 119.8 . .
C10 C11 C9 120.3(6) 3_554 .
C10 C11 H11 119.9 3_554 .
C9 C11 H11 119.9 . .
O5 C12 O6 119.6(5) . .
O5 C12 C9 120.7(6) . .
O6 C12 C9 119.6(6) . .
O5 C12 Co1 61.2(3) . .
O6 C12 Co1 58.9(3) . .
C9 C12 Co1 171.0(5) . .
C13 N1 C17 120.0 . .
C13 N1 Co1 120.5(5) . .
C17 N1 Co1 119.2(5) . .
C14 C13 N1 120.0 . .
C14 C13 H13 120.0 . .
N1 C13 H13 120.0 . .
C13 C14 C15 120.0 . .
C13 C14 H14 120.0 . .
C15 C14 H14 120.0 . .
C16 C15 C14 120.0 . .
C16 C15 H15 120.0 . .
C14 C15 H15 120.0 . .
C17 C16 C15 120.0 . .
C17 C16 H16 120.0 . .
C15 C16 H16 120.0 . .
C16 C17 N1 120.0 . .
C16 C17 H17 120.0 . .
N1 C17 H17 120.0 . .
C13' N1' C17' 120.0 . .
C13' N1' Co1 122.5(8) . .
C17' N1' Co1 117.5(8) . .
N1' C13' C14' 120.0 . .
N1' C13' H13' 120.0 . .
C14' C13' H13' 120.0 . .
C15' C14' C13' 120.0 . .
C15' C14' H14' 120.0 . .
C13' C14' H14' 120.0 . .
C16' C15' C14' 120.0 . .
C16' C15' H15' 120.0 . .
C14' C15' H15' 120.0 . .
C15' C16' C17' 120.0 . .
C15' C16' H16' 120.0 . .
C17' C16' H16' 120.0 . .
C16' C17' N1' 120.0 . .
C16' C17' H17' 120.0 . .
N1' C17' H17' 120.0 . .
C18 N2 C20 120.9(10) . .
C18 N2 C19 119.3(11) . .
C20 N2 C19 119.4(11) . .
O7 C18 N2 123.6(11) . .
O7 C18 H18A 118.2 . .
N2 C18 H18A 118.2 . .
N2 C19 H19A 109.5 . .
N2 C19 H19B 109.5 . .
H19A C19 H19B 109.5 . .
N2 C19 H19C 109.5 . .
H19A C19 H19C 109.5 . .
H19B C19 H19C 109.5 . .
N2 C20 H20A 109.5 . .
N2 C20 H20B 109.5 . .
H20A C20 H20B 109.5 . .
N2 C20 H20C 109.5 . .
H20A C20 H20C 109.5 . .
H20B C20 H20C 109.5 . .
C18' N2' C20' 121.8(12) . .
C18' N2' C19' 118.9(12) . .
C20' N2' C19' 119.3(12) . .
O7 C18' N2' 137(3) . .
O7 C18' H18B 111.3 . .
N2' C18' H18B 111.3 . .
N2' C19' H19D 109.5 . .
N2' C19' H19E 109.5 . .
H19D C19' H19E 109.5 . .
N2' C19' H19F 109.5 . .
H19D C19' H19F 109.5 . .
H19E C19' H19F 109.5 . .
N2' C20' H20D 109.5 . .
N2' C20' H20E 109.5 . .
H20D C20' H20E 109.5 . .
N2' C20' H20F 109.5 . .
H20D C20' H20F 109.5 . .
H20E C20' H20F 109.5 . .

loop_
_geom_bond_atom_site_label_1
_geom_bond_atom_site_label_2
_geom_bond_distance
_geom_bond_site_symmetry_2
Co1 O2 2.031(4) .
Co1 O3 2.035(4) 4_545
Co1 N1 2.091(4) .
Co1 N1' 2.092(4) .
Co1 O6 2.157(4) .
Co1 O7 2.170(5) .
Co1 O5 2.207(4) .
Co1 C12 2.519(6) .
Co2 O4 2.054(4) 4_545
Co2 O4 2.054(4) 2_554
Co2 O1 2.056(4) 3_544
Co2 O1 2.056(4) .
Co2 O6 2.144(4) 3_544
Co2 O6 2.144(4) .
O1 C7 1.247(7) .
O2 C7 1.251(7) .
O3 C8 1.259(7) .
O3 Co1 2.035(4) 4_546
O4 C8 1.244(7) .
O4 Co2 2.054(4) 2_544
O5 C12 1.244(8) .
O6 C12 1.280(8) .
O7 C18 1.178(10) .
O7 C18' 1.216(17) .
C1 C6 1.375(10) .
C1 C2 1.381(9) .
C1 C7 1.520(8) .
C2 C3 1.388(9) .
C2 H2 0.9300 .
C3 C4 1.376(9) .
C3 H3 0.9300 .
C4 C5 1.380(10) .
C4 C8 1.512(8) .
C5 C6 1.375(11) .
C5 H5 0.9300 .
C6 H6 0.9300 .
C9 C11 1.385(10) .
C9 C10 1.399(9) .
C9 C12 1.498(8) .
C10 C11 1.382(9) 3_554
C10 H10 0.9300 .
C11 C10 1.382(9) 3_554
C11 H11 0.9300 .
N1 C13 1.3900 .
N1 C17 1.3900 .
C13 C14 1.3900 .
C13 H13 0.9300 .
C14 C15 1.3900 .
C14 H14 0.9300 .
C15 C16 1.3900 .
C15 H15 0.9300 .
C16 C17 1.3900 .
C16 H16 0.9300 .
C17 H17 0.9300 .
N1' C13' 1.3900 .
N1' C17' 1.3900 .
C13' C14' 1.3900 .
C13' H13' 0.9300 .
C14' C15' 1.3900 .
C14' H14' 0.9300 .
C15' C16' 1.3900 .
C15' H15' 0.9300 .
C16' C17' 1.3900 .
C16' H16' 0.9300 .
C17' H17' 0.9300 .
N2 C18 1.368(11) .
N2 C20 1.405(12) .
N2 C19 1.434(13) .
C18 H18A 0.9300 .
C19 H19A 0.9600 .
C19 H19B 0.9600 .
C19 H19C 0.9600 .
C20 H20A 0.9600 .
C20 H20B 0.9600 .
C20 H20C 0.9600 .
N2' C18' 1.390(13) .
N2' C20' 1.405(14) .
N2' C19' 1.424(14) .
C18' H18B 0.9300 .
C19' H19D 0.9600 .
C19' H19E 0.9600 .
C19' H19F 0.9600 .
C20' H20D 0.9600 .
C20' H20E 0.9600 .
C20' H20F 0.9600 .

loop_
_geom_torsion_atom_site_label_1
_geom_torsion_atom_site_label_2
_geom_torsion_atom_site_label_3
_geom_torsion_atom_site_label_4
_geom_torsion
_geom_torsion_site_symmetry_1
_geom_torsion_site_symmetry_4
O4 Co2 O1 C7 -98.3(6) 4_545 .
O4 Co2 O1 C7 81.7(6) 2_554 .
O1 Co2 O1 C7 40(100) 3_544 .
O6 Co2 O1 C7 173.3(6) 3_544 .
O6 Co2 O1 C7 -6.7(6) . .
O3 Co1 O2 C7 70.7(5) 4_545 .
N1 Co1 O2 C7 158.3(5) . .
N1' Co1 O2 C7 161.6(6) . .
O6 Co1 O2 C7 -30.7(5) . .
O7 Co1 O2 C7 -116.2(5) . .
O5 Co1 O2 C7 -51.4(7) . .
C12 Co1 O2 C7 -39.5(6) . .
O2 Co1 O5 C12 19.4(7) . .
O3 Co1 O5 C12 -103.2(4) 4_545 .
N1 Co1 O5 C12 170.6(5) . .
N1' Co1 O5 C12 166.3(6) . .
O6 Co1 O5 C12 -4.4(4) . .
O7 Co1 O5 C12 84.5(4) . .
O4 Co2 O6 C12 -58.4(5) 4_545 .
O4 Co2 O6 C12 121.6(5) 2_554 .
O1 Co2 O6 C12 28.4(5) 3_544 .
O1 Co2 O6 C12 -151.6(5) . .
O6 Co2 O6 C12 149(100) 3_544 .
O4 Co2 O6 Co1 50.0(2) 4_545 .
O4 Co2 O6 Co1 -130.0(2) 2_554 .
O1 Co2 O6 Co1 136.8(2) 3_544 .
O1 Co2 O6 Co1 -43.2(2) . .
O6 Co2 O6 Co1 -102(100) 3_544 .
O2 Co1 O6 C12 -166.0(4) . .
O3 Co1 O6 C12 94.3(4) 4_545 .
N1 Co1 O6 C12 -8.1(9) . .
N1' Co1 O6 C12 -21.9(14) . .
O7 Co1 O6 C12 -81.1(4) . .
O5 Co1 O6 C12 4.3(3) . .
O2 Co1 O6 Co2 59.7(2) . .
O3 Co1 O6 Co2 -40.0(2) 4_545 .
N1 Co1 O6 Co2 -142.4(8) . .
N1' Co1 O6 Co2 -156.2(13) . .
O7 Co1 O6 Co2 144.6(2) . .
O5 Co1 O6 Co2 -130.0(3) . .
C12 Co1 O6 Co2 -134.3(4) . .
O2 Co1 O7 C18 49.9(8) . .
O3 Co1 O7 C18 168.0(14) 4_545 .
N1 Co1 O7 C18 155.0(8) . .
N1' Co1 O7 C18 150.4(9) . .
O6 Co1 O7 C18 -47.8(8) . .
O5 Co1 O7 C18 -108.0(8) . .
C12 Co1 O7 C18 -78.2(8) . .
O2 Co1 O7 C18' -7(2) . .
O3 Co1 O7 C18' 111(3) 4_545 .
N1 Co1 O7 C18' 98(2) . .
N1' Co1 O7 C18' 93(2) . .
O6 Co1 O7 C18' -105(2) . .
O5 Co1 O7 C18' -165(2) . .
C12 Co1 O7 C18' -135(2) . .
C6 C1 C2 C3 -0.9(12) . .
C7 C1 C2 C3 -178.2(7) . .
C1 C2 C3 C4 2.1(12) . .
C2 C3 C4 C5 -0.6(11) . .
C2 C3 C4 C8 178.1(7) . .
C3 C4 C5 C6 -2.0(13) . .
C8 C4 C5 C6 179.3(8) . .
C2 C1 C6 C5 -1.6(13) . .
C7 C1 C6 C5 175.7(8) . .
C4 C5 C6 C1 3.1(14) . .
Co2 O1 C7 O2 48.1(10) . .
Co2 O1 C7 C1 -130.9(5) . .
Co1 O2 C7 O1 -19.2(9) . .
Co1 O2 C7 C1 159.7(4) . .
C6 C1 C7 O1 6.8(9) . .
C2 C1 C7 O1 -175.9(6) . .
C6 C1 C7 O2 -172.2(7) . .
C2 C1 C7 O2 5.0(9) . .
Co2 O4 C8 O3 -23.2(11) 2_544 .
Co2 O4 C8 C4 156.4(5) 2_544 .
Co1 O3 C8 O4 -4.5(10) 4_546 .
Co1 O3 C8 C4 175.9(4) 4_546 .
C3 C4 C8 O4 -170.6(7) . .
C5 C4 C8 O4 8.0(10) . .
C3 C4 C8 O3 9.0(9) . .
C5 C4 C8 O3 -172.3(7) . .
C11 C9 C10 C11 1.5(12) . 3_554
C12 C9 C10 C11 178.6(6) . 3_554
C10 C9 C11 C10 -1.5(12) . 3_554
C12 C9 C11 C10 -178.5(6) . 3_554
Co1 O5 C12 O6 7.4(6) . .
Co1 O5 C12 C9 -169.9(5) . .
Co2 O6 C12 O5 108.7(6) . .
Co1 O6 C12 O5 -7.6(6) . .
Co2 O6 C12 C9 -73.9(7) . .
Co1 O6 C12 C9 169.8(5) . .
Co2 O6 C12 Co1 116.3(5) . .
C11 C9 C12 O5 162.9(7) . .
C10 C9 C12 O5 -14.2(10) . .
C11 C9 C12 O6 -14.4(10) . .
C10 C9 C12 O6 168.5(6) . .
C11 C9 C12 Co1 63(4) . .
C10 C9 C12 Co1 -114(3) . .
O2 Co1 C12 O5 -170.1(4) . .
O3 Co1 C12 O5 80.9(4) 4_545 .
N1 Co1 C12 O5 -11.5(6) . .
N1' Co1 C12 O5 -17.5(7) . .
O6 Co1 C12 O5 172.5(6) . .
O7 Co1 C12 O5 -91.8(4) . .
O2 Co1 C12 O6 17.4(5) . .
O3 Co1 C12 O6 -91.6(4) 4_545 .
N1 Co1 C12 O6 176.0(5) . .
N1' Co1 C12 O6 170.0(6) . .
O7 Co1 C12 O6 95.7(4) . .
O5 Co1 C12 O6 -172.5(6) . .
O2 Co1 C12 C9 -65(3) . .
O3 Co1 C12 C9 -174(3) 4_545 .
N1 Co1 C12 C9 93(3) . .
N1' Co1 C12 C9 87(3) . .
O6 Co1 C12 C9 -83(3) . .
O7 Co1 C12 C9 13(3) . .
O5 Co1 C12 C9 105(3) . .
O2 Co1 N1 C13 131.4(6) . .
O3 Co1 N1 C13 -131.3(6) 4_545 .
N1' Co1 N1 C13 98(6) . .
O6 Co1 N1 C13 -26.0(12) . .
O7 Co1 N1 C13 46.9(6) . .
O5 Co1 N1 C13 -36.8(7) . .
C12 Co1 N1 C13 -31.0(8) . .
O2 Co1 N1 C17 -55.4(7) . .
O3 Co1 N1 C17 41.9(6) 4_545 .
N1' Co1 N1 C17 -89(6) . .
O6 Co1 N1 C17 147.2(7) . .
O7 Co1 N1 C17 -139.9(6) . .
O5 Co1 N1 C17 136.5(6) . .
C12 Co1 N1 C17 142.2(6) . .
C17 N1 C13 C14 0.0 . .
Co1 N1 C13 C14 173.1(8) . .
N1 C13 C14 C15 0.0 . .
C13 C14 C15 C16 0.0 . .
C14 C15 C16 C17 0.0 . .
C15 C16 C17 N1 0.0 . .
C13 N1 C17 C16 0.0 . .
Co1 N1 C17 C16 -173.2(8) . .
O2 Co1 N1' C13' 48.3(8) . .
O3 Co1 N1' C13' 146.5(8) 4_545 .
N1 Co1 N1' C13' -165(6) . .
O6 Co1 N1' C13' -95.6(15) . .
O7 Co1 N1' C13' -35.8(8) . .
O5 Co1 N1' C13' -118.4(8) . .
C12 Co1 N1' C13' -109.7(8) . .
O2 Co1 N1' C17' -133.5(7) . .
O3 Co1 N1' C17' -35.3(8) 4_545 .
N1 Co1 N1' C17' 14(5) . .
O6 Co1 N1' C17' 82.6(15) . .
O7 Co1 N1' C17' 142.3(8) . .
O5 Co1 N1' C17' 59.7(8) . .
C12 Co1 N1' C17' 68.4(9) . .
C17' N1' C13' C14' 0.0 . .
Co1 N1' C13' C14' 178.1(11) . .
N1' C13' C14' C15' 0.0 . .
C13' C14' C15' C16' 0.0 . .
C14' C15' C16' C17' 0.0 . .
C15' C16' C17' N1' 0.0 . .
C13' N1' C17' C16' 0.0 . .
Co1 N1' C17' C16' -178.2(10) . .
C18' O7 C18 N2 -64(3) . .
Co1 O7 C18 N2 -171.5(9) . .
C20 N2 C18 O7 -179.4(14) . .
C19 N2 C18 O7 -7(2) . .
C18 O7 C18' N2' 80(5) . .
Co1 O7 C18' N2' -178(4) . .
C20' N2' C18' O7 -176(4) . .
C19' N2' C18' O7 6(5) . .
